data_1535829
loop_
_publ_author_name
'Udovenko, A.A.'
'Davidovich, R.L.'

_publ_section_title
;
 Crystal structure of potassium nitratotrichlorobismuthate(III) KBiCl3NO3
;
_journal_name_full
;
Koordinatsionnaya Khimiya (= Coordination Chemistry (USSR))
;
_journal_page_first 1354
_journal_page_last 1356
_journal_volume 17
_journal_year 1991
_chemical_formula_sum 'Bi Cl3 K N O3'
_chemical_name_systematic 'K (Bi Cl3 (N O3))'
_space_group_IT_number 14
_symmetry_space_group_name_Hall '-P 2bc'
_symmetry_space_group_name_H-M 'P 1 1 21/b'
_cell_angle_alpha 90
_cell_angle_beta 90
_cell_angle_gamma 103.8
_cell_formula_units_Z 4
_cell_length_a 9.203
_cell_length_b 9.493
_cell_length_c 8.685
_cell_volume 736.855
_citation_journal_id_ASTM KOKHDC
_cod_data_source_file Udovenko_KOKHDC_1991_1219.cif
_cod_data_source_block Bi1Cl3K1N1O3
_cod_original_sg_symbol_Hall '-P 2ybc (-x,z,y)'
_cod_original_formula_sum 'Bi1 Cl3 K1 N1 O3'
_cod_database_code 1535829

loop_
_symmetry_equiv_pos_as_xyz
x,y,z
-x,-y+1/2,z+1/2
-x,-y,-z
x,y-1/2,-z-1/2

loop_
_atom_site_label
_atom_site_type_symbol
_atom_site_fract_x
_atom_site_fract_y
_atom_site_fract_z
_atom_site_occupancy
_atom_site_U_iso_or_equiv
O1 O-2 0.217 0.464 0.219 1 0.0
Cl1 Cl-1 0.3609 0.358 -0.084 1 0.0
N1 N+5 0.331 0.446 0.297 1 0.0
O2 O-2 0.382 0.352 0.295 1 0.0
Cl2 Cl-1 0.1352 0.0217 -0.1415 1 0.0
Cl3 Cl-1 -0.0324 0.3139 -0.0531 1 0.0
O3 O-2 0.391 0.571 0.378 1 0.0
Bi1 Bi+3 0.156 0.2038 0.0808 1 0.0
K1 K+1 0.3539 0.2014 0.5921 1 0.0
